data_2242101
loop_
_publ_author_name
'Herrero, Adrian G\'omez'
'Hammoudi, Lamia'
'Kars, Mohammed'
'Roisnel, Thierry'
'Otero-Di\'az, L. Carlos'

_publ_section_title
;
 Une surstructure de \a-Ge, type diamant, induite par un dopage
 d'antimoine
;
_journal_coeditor_code VN2127
_journal_issue 5
_journal_name_full 'Acta Crystallographica Section E'
_journal_page_first 654
_journal_page_last 657
_journal_paper_doi 10.1107/S2056989017004996
_journal_volume 73
_journal_year 2017
_chemical_formula_iupac 'Ge0.9375 Sb0.0725'
_chemical_formula_moiety 'Ge0.9375 Sb0.0725'
_chemical_formula_sum 'Ge0.9375 Sb0.0725'
_chemical_formula_weight 4921.1
_chemical_name_systematic
;
Antimony-doped germanium
;
_space_group_IT_number 216
_symmetry_cell_setting cubic
_symmetry_space_group_name_Hall 'F -4 2 3'
_symmetry_space_group_name_H-M 'F -4 3 m'
_cell_angle_alpha 90
_cell_angle_beta 90
_cell_angle_gamma 90
_cell_formula_units_Z 64
_cell_length_a 11.276(4)
_cell_length_b 11.276(4)
_cell_length_c 11.276(4)
_cell_measurement_reflns_used 568
_cell_measurement_temperature 293
_cell_measurement_theta_max 26.74
_cell_measurement_theta_min 3.13
_cell_volume 1433.7(9)
_computing_cell_refinement
;
APEX2 (Bruker, 2006)
;
_computing_data_collection
;
APEX2 (Bruker, 2006)
;
_computing_data_reduction
;
APEX2 (Bruker, 2006)
;
_computing_molecular_graphics
;
DIAMOND (Brandenburg & Putz, 2009)
;
_computing_publication_material
;
<i>JANA2000</i> (Pet\<r\'i\<cek <i>et al.</i>,  2014)
;
_computing_structure_refinement
;
<i>JANA2000</i> (Pet\<r\'i\<cek <i>et al.</i>,  2014)
;
_computing_structure_solution
;
<i>SUPERFLIP</i> (Palatinus & Chapuis, 2007)
;
_diffrn_ambient_temperature 293
_diffrn_measured_fraction_theta_full 0.99
_diffrn_measured_fraction_theta_max 0.99
_diffrn_measurement_device 'four-cycle diffractometer'
_diffrn_measurement_device_type 'Bruker APEXII'
_diffrn_measurement_method 'CCD rotation images, thin slices'
_diffrn_radiation_monochromator graphite
_diffrn_radiation_source 'x-ray tube'
_diffrn_radiation_type 'Mo K\a'
_diffrn_radiation_wavelength 0.71073
_diffrn_reflns_av_R_equivalents 0.0786
_diffrn_reflns_av_sigmaI/netI 0.0801
_diffrn_reflns_limit_h_max 15
_diffrn_reflns_limit_h_min -14
_diffrn_reflns_limit_k_max 15
_diffrn_reflns_limit_k_min -15
_diffrn_reflns_limit_l_max 13
_diffrn_reflns_limit_l_min -14
_diffrn_reflns_number 3308
_diffrn_reflns_theta_full 28.96
_diffrn_reflns_theta_max 28.96
_diffrn_reflns_theta_min 3.13
_exptl_absorpt_coefficient_mu 33.032
_exptl_absorpt_correction_T_max 0.0051
_exptl_absorpt_correction_T_min 0.00082
_exptl_absorpt_correction_type multi-scan
_exptl_absorpt_process_details
;
(SADABS; Sheldrick, 2002)
;
_exptl_crystal_colour black
_exptl_crystal_density_diffrn 5.698
_exptl_crystal_description prismatic
_exptl_crystal_F_000 2157
_exptl_crystal_size_max 0.48
_exptl_crystal_size_mid 0.37
_exptl_crystal_size_min 0.16
_refine_diff_density_max 3.59
_refine_diff_density_min -1.23
_refine_ls_abs_structure_details '  99 of Friedel pairs used in the refinement'
_refine_ls_abs_structure_Flack 0.44(11)
_refine_ls_extinction_coef 84(8)
_refine_ls_extinction_method
;
B-C type 1 Gaussian isotropic (Becker & Coppens, 1974)
;
_refine_ls_goodness_of_fit_ref 1.79
_refine_ls_number_parameters 16
_refine_ls_number_reflns 229
_refine_ls_R_factor_all 0.1000
_refine_ls_R_factor_gt 0.0580
_refine_ls_shift/su_max 0.0001
_refine_ls_shift/su_mean 0.0000
_refine_ls_structure_factor_coef F
_refine_ls_weighting_details w=1/(\s^2^(F)+0.0001F^2^)
_refine_ls_weighting_scheme sigma
_refine_ls_wR_factor_gt 0.0823
_refine_ls_wR_factor_ref 0.0869
_reflns_number_gt 123
_reflns_number_total 229
_reflns_threshold_expression I>3\s(I)
_cod_data_source_file vn2127sup1.cif
_cod_data_source_block I
_cod_original_cell_volume 1433.6(10)
_cod_database_code 2242101

loop_
_symmetry_equiv_pos_site_id
_symmetry_equiv_pos_as_xyz
1 x,y,z
2 y,-x,-z
3 x,-y,-z
4 z,x,y
5 -x,-y,z
6 -y,-x,z
7 x,-z,-y
8 -y,x,-z
9 -x,y,-z
10 -z,-x,y
11 y,x,z
12 -x,z,-y
13 z,-x,-y
14 -x,-z,y
15 -z,x,-y
16 x,z,y
17 -z,y,-x
18 y,z,x
19 z,-y,-x
20 -y,-z,x
21 -z,-y,x
22 -y,z,-x
23 z,y,x
24 y,-z,-x
25 x,1/2+y,1/2+z
26 y,1/2-x,1/2-z
27 x,1/2-y,1/2-z
28 z,1/2+x,1/2+y
29 -x,1/2-y,1/2+z
30 -y,1/2-x,1/2+z
31 x,1/2-z,1/2-y
32 -y,1/2+x,1/2-z
33 -x,1/2+y,1/2-z
34 -z,1/2-x,1/2+y
35 y,1/2+x,1/2+z
36 -x,1/2+z,1/2-y
37 z,1/2-x,1/2-y
38 -x,1/2-z,1/2+y
39 -z,1/2+x,1/2-y
40 x,1/2+z,1/2+y
41 -z,1/2+y,1/2-x
42 y,1/2+z,1/2+x
43 z,1/2-y,1/2-x
44 -y,1/2-z,1/2+x
45 -z,1/2-y,1/2+x
46 -y,1/2+z,1/2-x
47 z,1/2+y,1/2+x
48 y,1/2-z,1/2-x
49 1/2+x,y,1/2+z
50 1/2+y,-x,1/2-z
51 1/2+x,-y,1/2-z
52 1/2+z,x,1/2+y
53 1/2-x,-y,1/2+z
54 1/2-y,-x,1/2+z
55 1/2+x,-z,1/2-y
56 1/2-y,x,1/2-z
57 1/2-x,y,1/2-z
58 1/2-z,-x,1/2+y
59 1/2+y,x,1/2+z
60 1/2-x,z,1/2-y
61 1/2+z,-x,1/2-y
62 1/2-x,-z,1/2+y
63 1/2-z,x,1/2-y
64 1/2+x,z,1/2+y
65 1/2-z,y,1/2-x
66 1/2+y,z,1/2+x
67 1/2+z,-y,1/2-x
68 1/2-y,-z,1/2+x
69 1/2-z,-y,1/2+x
70 1/2-y,z,1/2-x
71 1/2+z,y,1/2+x
72 1/2+y,-z,1/2-x
73 1/2+x,1/2+y,z
74 1/2+y,1/2-x,-z
75 1/2+x,1/2-y,-z
76 1/2+z,1/2+x,y
77 1/2-x,1/2-y,z
78 1/2-y,1/2-x,z
79 1/2+x,1/2-z,-y
80 1/2-y,1/2+x,-z
81 1/2-x,1/2+y,-z
82 1/2-z,1/2-x,y
83 1/2+y,1/2+x,z
84 1/2-x,1/2+z,-y
85 1/2+z,1/2-x,-y
86 1/2-x,1/2-z,y
87 1/2-z,1/2+x,-y
88 1/2+x,1/2+z,y
89 1/2-z,1/2+y,-x
90 1/2+y,1/2+z,x
91 1/2+z,1/2-y,-x
92 1/2-y,1/2-z,x
93 1/2-z,1/2-y,x
94 1/2-y,1/2+z,-x
95 1/2+z,1/2+y,x
96 1/2+y,1/2-z,-x

loop_
_atom_site_type_symbol
_atom_site_label
_atom_site_fract_x
_atom_site_fract_y
_atom_site_fract_z
_atom_site_U_iso_or_equiv
_atom_site_adp_type
_atom_site_calc_flag
_atom_site_occupancy
_atom_site_symmetry_multiplicity
Sb Sb1 0 0 0 0.0141(6) Uani d 1 4
Ge Ge1 0.12476(19) 0.12476(19) 0.37524(19) 0.0032(8) Uani d 1 16
Ge Ge2 0.25 0.25 0.49996(8) 0.0026(8) Uani d 1 24
Ge Ge3 -0.12467(18) -0.12467(18) -0.12467(18) 0.0033(8) Uani d 1 16
Ge Ge4 0 0 0.5 0.0039(8) Uani d 1 4
Sb Sb2 -0.25 -0.25 -0.25 0.0141(6) Uani d 0.162(19) 4

loop_
_atom_site_aniso_label
_atom_site_aniso_U_11
_atom_site_aniso_U_22
_atom_site_aniso_U_33
_atom_site_aniso_U_12
_atom_site_aniso_U_13
_atom_site_aniso_U_23
_atom_site_aniso_type_symbol
Sb1 0.0141(11) 0.0141(11) 0.0141(11) 0 0 0 Sb
Ge1 0.0032(14) 0.0032(14) 0.0032(14) -0.00013(17) 0.00013(17) 0.00013(17) Ge
Ge2 0.0027(14) 0.0027(14) 0.0025(15) 0.0000(2) 0 0 Ge
Ge3 0.0033(14) 0.0033(14) 0.0033(14) 0.00019(18) 0.00019(18) 0.00019(18) Ge
Ge4 0.0039(14) 0.0039(14) 0.0039(14) 0 0 0 Ge
Sb2 0.0141(11) 0.0141(11) 0.0141(11) 0 0 0 Sb

loop_
_atom_type_symbol
_atom_type_scat_dispersion_real
_atom_type_scat_dispersion_imag
_atom_type_scat_source
Sb -0.587 1.546 'International Tables Vol C Tables  4.2.6.8 and 6.1.1.1'
Ge 0.155 1.800 'International Tables Vol C Tables  4.2.6.8 and 6.1.1.1'

loop_
_geom_angle_atom_site_label_1
_geom_angle_atom_site_label_2
_geom_angle_atom_site_label_3
_geom_angle_site_symmetry_1
_geom_angle_site_symmetry_3
_geom_angle
_geom_angle_publ_flag
Ge3 Sb1 Ge3 . 2_555 109.47(7) yes
Ge3 Sb1 Ge3 . 5_555 109.47(7) yes
Ge3 Sb1 Ge3 . 8_555 109.47(7) yes
Ge3 Sb1 Ge3 2_555 . 109.47(7) yes
Ge3 Sb1 Ge3 2_555 5_555 109.47(7) yes
Ge3 Sb1 Ge3 2_555 8_555 109.47(7) yes
Ge3 Sb1 Ge3 5_555 . 109.47(7) yes
Ge3 Sb1 Ge3 5_555 2_555 109.47(7) yes
Ge3 Sb1 Ge3 5_555 8_555 109.47(7) yes
Ge3 Sb1 Ge3 8_555 . 109.47(7) yes
Ge3 Sb1 Ge3 8_555 2_555 109.47(7) yes
Ge3 Sb1 Ge3 8_555 5_555 109.47(7) yes
Ge2 Ge1 Ge2 . 31_555 109.36(8) yes
Ge2 Ge1 Ge2 . 82_555 109.36(8) yes
Ge2 Ge1 Ge4 . . 109.59(8) yes
Ge2 Ge1 Ge2 31_555 . 109.36(8) yes
Ge2 Ge1 Ge2 31_555 82_555 109.36(8) yes
Ge2 Ge1 Ge4 31_555 . 109.59(8) yes
Ge2 Ge1 Ge2 82_555 . 109.36(8) yes
Ge2 Ge1 Ge2 82_555 31_555 109.36(8) yes
Ge2 Ge1 Ge4 82_555 . 109.59(8) yes
Ge1 Ge2 Ge1 . 77_555 109.70(8) yes
Ge1 Ge2 Ge3 . 50_555 109.35(7) yes
Ge1 Ge2 Ge3 . 32_555 109.35(7) yes
Ge1 Ge2 Sb2 . 73_556 125.15(5) yes
Ge1 Ge2 Ge1 77_555 . 109.70(8) yes
Ge1 Ge2 Ge3 77_555 50_555 109.35(7) yes
Ge1 Ge2 Ge3 77_555 32_555 109.35(7) yes
Ge1 Ge2 Sb2 77_555 73_556 125.15(5) yes
Ge3 Ge2 Ge3 50_555 32_555 109.74(8) yes
Ge3 Ge2 Sb2 50_555 73_556 54.87(5) yes
Ge3 Ge2 Ge3 32_555 50_555 109.74(8) yes
Ge3 Ge2 Sb2 32_555 73_556 54.87(5) yes
Sb1 Ge3 Ge2 . 50_455 109.61(8) yes
Sb1 Ge3 Ge2 . 79_455 109.61(8) yes
Sb1 Ge3 Ge2 . 58_554 109.61(8) yes
Sb1 Ge3 Sb2 . . 180 yes
Ge2 Ge3 Ge2 50_455 79_455 109.34(8) yes
Ge2 Ge3 Ge2 50_455 58_554 109.34(8) yes
Ge2 Ge3 Sb2 50_455 . 70.39(6) yes
Ge2 Ge3 Ge2 79_455 50_455 109.34(8) yes
Ge2 Ge3 Ge2 79_455 58_554 109.34(8) yes
Ge2 Ge3 Sb2 79_455 . 70.39(6) yes
Ge2 Ge3 Ge2 58_554 50_455 109.34(8) yes
Ge2 Ge3 Ge2 58_554 79_455 109.34(8) yes
Ge2 Ge3 Sb2 58_554 . 70.39(6) yes
Ge1 Ge4 Ge1 . 2_556 109.47(7) yes
Ge1 Ge4 Ge1 . 52_455 109.47(7) yes
Ge1 Ge4 Ge1 . 5_555 109.47(7) yes
Ge1 Ge4 Ge1 2_556 . 109.47(7) yes
Ge1 Ge4 Ge1 2_556 52_455 109.47(7) yes
Ge1 Ge4 Ge1 2_556 5_555 109.47(7) yes
Ge1 Ge4 Ge1 52_455 . 109.47(7) yes
Ge1 Ge4 Ge1 52_455 2_556 109.47(7) yes
Ge1 Ge4 Ge1 52_455 5_555 109.47(7) yes
Ge1 Ge4 Ge1 5_555 . 109.47(7) yes
Ge1 Ge4 Ge1 5_555 2_556 109.47(7) yes
Ge1 Ge4 Ge1 5_555 52_455 109.47(7) yes
Ge2 Sb2 Ge2 73_444 50_455 180 yes
Ge2 Sb2 Ge2 73_444 28_444 90 yes
Ge2 Sb2 Ge2 73_444 79_455 90 yes
Ge2 Sb2 Ge2 73_444 58_554 90 yes
Ge2 Sb2 Ge2 73_444 12_545 90 yes
Ge2 Sb2 Ge3 73_444 . 125.26(5) yes
Ge2 Sb2 Ge3 73_444 26_544 54.74(5) yes
Ge2 Sb2 Ge3 73_444 77_445 125.26(5) yes
Ge2 Sb2 Ge3 73_444 56_454 54.74(5) yes
Ge2 Sb2 Ge2 50_455 73_444 180 yes
Ge2 Sb2 Ge2 50_455 28_444 90 yes
Ge2 Sb2 Ge2 50_455 79_455 90 yes
Ge2 Sb2 Ge2 50_455 58_554 90 yes
Ge2 Sb2 Ge2 50_455 12_545 90 yes
Ge2 Sb2 Ge3 50_455 . 54.74(5) yes
Ge2 Sb2 Ge3 50_455 26_544 125.26(5) yes
Ge2 Sb2 Ge3 50_455 77_445 54.74(5) yes
Ge2 Sb2 Ge3 50_455 56_454 125.26(5) yes
Ge2 Sb2 Ge2 28_444 73_444 90 yes
Ge2 Sb2 Ge2 28_444 50_455 90 yes
Ge2 Sb2 Ge2 28_444 79_455 90 yes
Ge2 Sb2 Ge2 28_444 58_554 180 yes
Ge2 Sb2 Ge2 28_444 12_545 90 yes
Ge2 Sb2 Ge3 28_444 . 125.26(5) yes
Ge2 Sb2 Ge3 28_444 26_544 125.26(5) yes
Ge2 Sb2 Ge3 28_444 77_445 54.74(5) yes
Ge2 Sb2 Ge3 28_444 56_454 54.74(5) yes
Ge2 Sb2 Ge2 79_455 73_444 90 yes
Ge2 Sb2 Ge2 79_455 50_455 90 yes
Ge2 Sb2 Ge2 79_455 28_444 90 yes
Ge2 Sb2 Ge2 79_455 58_554 90 yes
Ge2 Sb2 Ge2 79_455 12_545 180 yes
Ge2 Sb2 Ge3 79_455 . 54.74(5) yes
Ge2 Sb2 Ge3 79_455 26_544 125.26(5) yes
Ge2 Sb2 Ge3 79_455 77_445 125.26(5) yes
Ge2 Sb2 Ge3 79_455 56_454 54.74(5) yes
Ge2 Sb2 Ge2 58_554 73_444 90 yes
Ge2 Sb2 Ge2 58_554 50_455 90 yes
Ge2 Sb2 Ge2 58_554 28_444 180 yes
Ge2 Sb2 Ge2 58_554 79_455 90 yes
Ge2 Sb2 Ge2 58_554 12_545 90 yes
Ge2 Sb2 Ge3 58_554 . 54.74(5) yes
Ge2 Sb2 Ge3 58_554 26_544 54.74(5) yes
Ge2 Sb2 Ge3 58_554 77_445 125.26(5) yes
Ge2 Sb2 Ge3 58_554 56_454 125.26(5) yes
Ge2 Sb2 Ge2 12_545 73_444 90 yes
Ge2 Sb2 Ge2 12_545 50_455 90 yes
Ge2 Sb2 Ge2 12_545 28_444 90 yes
Ge2 Sb2 Ge2 12_545 79_455 180 yes
Ge2 Sb2 Ge2 12_545 58_554 90 yes
Ge2 Sb2 Ge3 12_545 . 125.26(5) yes
Ge2 Sb2 Ge3 12_545 26_544 54.74(5) yes
Ge2 Sb2 Ge3 12_545 77_445 54.74(5) yes
Ge2 Sb2 Ge3 12_545 56_454 125.26(5) yes
Ge3 Sb2 Ge3 . 26_544 109.47(7) yes
Ge3 Sb2 Ge3 . 77_445 109.47(7) yes
Ge3 Sb2 Ge3 . 56_454 109.47(7) yes
Ge3 Sb2 Ge3 26_544 . 109.47(7) yes
Ge3 Sb2 Ge3 26_544 77_445 109.47(7) yes
Ge3 Sb2 Ge3 26_544 56_454 109.47(7) yes
Ge3 Sb2 Ge3 77_445 . 109.47(7) yes
Ge3 Sb2 Ge3 77_445 26_544 109.47(7) yes
Ge3 Sb2 Ge3 77_445 56_454 109.47(7) yes
Ge3 Sb2 Ge3 56_454 . 109.47(7) yes
Ge3 Sb2 Ge3 56_454 26_544 109.47(7) yes
Ge3 Sb2 Ge3 56_454 77_445 109.47(7) yes

loop_
_geom_bond_atom_site_label_1
_geom_bond_atom_site_label_2
_geom_bond_site_symmetry_2
_geom_bond_distance
_geom_bond_publ_flag
Sb1 Ge3 . 2.435(2) yes
Sb1 Ge3 2_555 2.435(2) yes
Sb1 Ge3 5_555 2.435(2) yes
Sb1 Ge3 8_555 2.435(2) yes
Ge1 Ge2 . 2.443(2) yes
Ge1 Ge2 31_555 2.443(2) yes
Ge1 Ge2 82_555 2.443(2) yes
Ge1 Ge4 . 2.437(2) yes
Ge2 Ge3 50_555 2.444(2) yes
Ge2 Ge3 32_555 2.444(2) yes
Ge2 Sb2 73_556 2.8194(9) yes
Ge3 Sb2 . 2.448(2) yes

_cod_database_fobs_code 2242101
